data_4334218
loop_
_publ_author_name
'Ashley M. Wright'
'Homaira T. Zaman'
'Guang Wu'
'Trevor W. Hayton'

_publ_section_title
;
 Nitric Oxide Release from a Nickel Nitrosyl Complex Induced by
 One-Electron Oxidation
;
_journal_name_full 'Inorganic Chemistry'
_journal_page_first 3207
_journal_page_last 3216
_journal_paper_doi 10.1021/ic302697v
_journal_volume 52
_journal_year 2013
_chemical_formula_sum 'C34 H30 Cl4 F12 N6 Ni2 O2 P2 S2'
_chemical_formula_weight 1167.92
_chemical_name_systematic
; 
 ? 
;
_space_group_IT_number 2
_symmetry_cell_setting triclinic
_symmetry_space_group_name_Hall '-P 1'
_symmetry_space_group_name_H-M 'P -1'
_atom_sites_solution_hydrogens geom
_atom_sites_solution_primary direct
_atom_sites_solution_secondary difmap
_audit_creation_method SHELXL-97
_cell_angle_alpha 75.043(2)
_cell_angle_beta 66.164(2)
_cell_angle_gamma 67.598(2)
_cell_formula_units_Z 1
_cell_length_a 10.1213(3)
_cell_length_b 10.6254(3)
_cell_length_c 12.2737(3)
_cell_measurement_temperature 100(2)
_cell_volume 1107.76(6)
_computing_structure_refinement 'SHELXL-97 (Sheldrick, 2008)'
_computing_structure_solution 'SHELXS-97 (Sheldrick, 2008)'
_diffrn_ambient_temperature 100(2)
_diffrn_measured_fraction_theta_full 0.998
_diffrn_measured_fraction_theta_max 0.998
_diffrn_radiation_monochromator graphite
_diffrn_radiation_source 'fine-focus sealed tube'
_diffrn_radiation_type MoK\a
_diffrn_radiation_wavelength 0.71073
_diffrn_reflns_av_R_equivalents 0.0277
_diffrn_reflns_av_sigmaI/netI 0.0319
_diffrn_reflns_limit_h_max 12
_diffrn_reflns_limit_h_min -12
_diffrn_reflns_limit_k_max 13
_diffrn_reflns_limit_k_min -11
_diffrn_reflns_limit_l_max 15
_diffrn_reflns_limit_l_min -15
_diffrn_reflns_number 10462
_diffrn_reflns_theta_full 26.37
_diffrn_reflns_theta_max 26.37
_diffrn_reflns_theta_min 1.83
_exptl_absorpt_coefficient_mu 1.349
_exptl_absorpt_correction_T_max 0.9606
_exptl_absorpt_correction_T_min 0.7741
_exptl_absorpt_correction_type multi-scan
_exptl_absorpt_process_details sadabs
_exptl_crystal_colour blue
_exptl_crystal_density_diffrn 1.751
_exptl_crystal_description block
_exptl_crystal_F_000 586
_exptl_crystal_size_max 0.20
_exptl_crystal_size_mid 0.20
_exptl_crystal_size_min 0.03
_refine_diff_density_max 1.164
_refine_diff_density_min -1.412
_refine_diff_density_rms 0.108
_refine_ls_extinction_method none
_refine_ls_goodness_of_fit_ref 1.102
_refine_ls_hydrogen_treatment constr
_refine_ls_matrix_type full
_refine_ls_number_parameters 289
_refine_ls_number_reflns 4533
_refine_ls_number_restraints 0
_refine_ls_restrained_S_all 1.102
_refine_ls_R_factor_all 0.0565
_refine_ls_R_factor_gt 0.0450
_refine_ls_shift/su_max 0.000
_refine_ls_shift/su_mean 0.000
_refine_ls_structure_factor_coef Fsqd
_refine_ls_weighting_details 'calc w=1/[\s^2^(Fo^2^)+(0.0663P)^2^+2.6405P] where P=(Fo^2^+2Fc^2^)/3'
_refine_ls_weighting_scheme calc
_refine_ls_wR_factor_gt 0.1256
_refine_ls_wR_factor_ref 0.1325
_reflns_number_gt 3790
_reflns_number_total 4533
_reflns_threshold_expression >2sigma(I)
_cod_data_source_file ic302697v_si_002_3.cif
_cod_data_source_block complex_3
_cod_original_cell_volume 1107.76(5)
_cod_database_code 4334218

loop_
_symmetry_equiv_pos_as_xyz
'x, y, z'
'-x, -y, -z'

loop_
_atom_site_label
_atom_site_type_symbol
_atom_site_fract_x
_atom_site_fract_y
_atom_site_fract_z
_atom_site_U_iso_or_equiv
_atom_site_adp_type
_atom_site_occupancy
_atom_site_symmetry_multiplicity
_atom_site_calc_flag
_atom_site_refinement_flags
Ni1 Ni 0.19456(5) 0.23353(4) 0.47260(4) 0.01306(14) Uani 1 1 d .
S1 S 0.11866(9) 0.47003(9) 0.44985(7) 0.01316(19) Uani 1 1 d .
P1 P 0.12765(10) 0.07682(9) 0.15239(8) 0.0150(2) Uani 1 1 d .
F1 F 0.0202(3) -0.0137(2) 0.2384(2) 0.0219(5) Uani 1 1 d .
F2 F 0.0910(3) 0.0658(2) 0.0403(2) 0.0243(5) Uani 1 1 d .
F3 F -0.0173(2) 0.2141(2) 0.1801(2) 0.0214(5) Uani 1 1 d .
F4 F 0.2706(3) -0.0597(2) 0.1260(2) 0.0255(5) Uani 1 1 d .
F5 F 0.2330(3) 0.1690(3) 0.0665(2) 0.0272(5) Uani 1 1 d .
F6 F 0.1634(3) 0.0881(2) 0.26437(19) 0.0225(5) Uani 1 1 d .
O1 O -0.0606(3) 0.1598(3) 0.5174(3) 0.0301(7) Uani 1 1 d .
N1 N 0.3962(3) 0.2080(3) 0.3399(3) 0.0151(6) Uani 1 1 d .
N2 N 0.3250(3) 0.1979(3) 0.5706(3) 0.0157(6) Uani 1 1 d .
N3 N 0.0536(4) 0.1753(3) 0.4990(3) 0.0171(6) Uani 1 1 d .
C1 C 0.4233(4) 0.2119(4) 0.2225(3) 0.0182(7) Uani 1 1 d .
H1 H 0.3412 0.2350 0.1970 0.022 Uiso 1 1 calc R
C2 C 0.5674(4) 0.1833(4) 0.1388(3) 0.0208(8) Uani 1 1 d .
H2 H 0.5823 0.1870 0.0583 0.025 Uiso 1 1 calc R
C3 C 0.6904(4) 0.1489(4) 0.1764(3) 0.0215(8) Uani 1 1 d .
H3 H 0.7891 0.1282 0.1215 0.026 Uiso 1 1 calc R
C4 C 0.6644(4) 0.1455(4) 0.2973(3) 0.0194(7) Uani 1 1 d .
H4 H 0.7451 0.1232 0.3243 0.023 Uiso 1 1 calc R
C5 C 0.5160(4) 0.1760(3) 0.3766(3) 0.0156(7) Uani 1 1 d .
C6 C 0.4751(4) 0.1729(4) 0.5075(3) 0.0165(7) Uani 1 1 d .
C7 C 0.5795(4) 0.1459(4) 0.5632(4) 0.0217(8) Uani 1 1 d .
H7 H 0.6822 0.1304 0.5184 0.026 Uiso 1 1 calc R
C8 C 0.5285(5) 0.1422(4) 0.6875(4) 0.0239(8) Uani 1 1 d .
H8 H 0.5969 0.1238 0.7266 0.029 Uiso 1 1 calc R
C9 C 0.3755(5) 0.1662(4) 0.7518(3) 0.0217(8) Uani 1 1 d .
H9 H 0.3392 0.1631 0.8349 0.026 Uiso 1 1 calc R
C10 C 0.2773(4) 0.1949(4) 0.6901(3) 0.0197(8) Uani 1 1 d .
H10 H 0.1738 0.2128 0.7333 0.024 Uiso 1 1 calc R
C11 C 0.1053(4) 0.5292(4) 0.3040(3) 0.0136(7) Uani 1 1 d .
C12 C 0.0658(4) 0.4550(4) 0.2497(3) 0.0191(7) Uani 1 1 d .
H12 H 0.0450 0.3738 0.2895 0.023 Uiso 1 1 calc R
C13 C 0.0583(5) 0.5046(4) 0.1355(3) 0.0237(8) Uani 1 1 d .
H13 H 0.0335 0.4558 0.0978 0.028 Uiso 1 1 calc R
C14 C 0.0876(5) 0.6264(4) 0.0773(3) 0.0216(8) Uani 1 1 d .
H14 H 0.0808 0.6594 0.0011 0.026 Uiso 1 1 calc R
C15 C 0.1269(4) 0.6994(4) 0.1315(3) 0.0196(8) Uani 1 1 d .
H15 H 0.1467 0.7810 0.0918 0.024 Uiso 1 1 calc R
C16 C 0.1367(4) 0.6503(4) 0.2457(3) 0.0161(7) Uani 1 1 d .
H16 H 0.1640 0.6983 0.2823 0.019 Uiso 1 1 calc R
C17 C 0.6795(7) 0.4901(6) 0.2265(5) 0.0480(13) Uani 1 1 d .
H17A H 0.7261 0.5614 0.1831 0.058 Uiso 1 1 calc R
H17B H 0.7438 0.4067 0.1898 0.058 Uiso 1 1 calc R
Cl1 Cl 0.6703(2) 0.46210(17) 0.37765(15) 0.0637(4) Uani 1 1 d .
Cl2 Cl 0.5038(2) 0.53731(18) 0.2132(2) 0.0845(7) Uani 1 1 d .

loop_
_atom_site_aniso_label
_atom_site_aniso_U_11
_atom_site_aniso_U_22
_atom_site_aniso_U_33
_atom_site_aniso_U_23
_atom_site_aniso_U_13
_atom_site_aniso_U_12
Ni1 0.0118(2) 0.0158(2) 0.0108(2) -0.00122(16) -0.00387(17) -0.00375(17)
S1 0.0132(4) 0.0158(4) 0.0107(4) -0.0007(3) -0.0052(3) -0.0041(3)
P1 0.0147(4) 0.0183(4) 0.0133(4) -0.0037(3) -0.0058(3) -0.0042(4)
F1 0.0214(11) 0.0189(11) 0.0255(12) -0.0008(9) -0.0071(9) -0.0084(9)
F2 0.0293(12) 0.0289(12) 0.0217(11) -0.0075(9) -0.0154(10) -0.0063(10)
F3 0.0211(11) 0.0163(10) 0.0252(11) -0.0032(9) -0.0092(9) -0.0023(9)
F4 0.0176(11) 0.0296(12) 0.0271(12) -0.0137(10) -0.0090(9) 0.0031(9)
F5 0.0278(13) 0.0371(13) 0.0202(11) -0.0035(10) -0.0035(10) -0.0189(11)
F6 0.0236(12) 0.0296(12) 0.0180(11) -0.0077(9) -0.0105(9) -0.0055(9)
O1 0.0260(16) 0.0426(18) 0.0295(16) -0.0035(13) -0.0090(13) -0.0200(14)
N1 0.0141(14) 0.0179(15) 0.0127(14) -0.0025(11) -0.0035(12) -0.0052(12)
N2 0.0168(15) 0.0152(14) 0.0133(14) -0.0016(11) -0.0060(12) -0.0023(12)
N3 0.0182(16) 0.0190(15) 0.0139(14) -0.0017(12) -0.0049(12) -0.0065(12)
C1 0.0219(19) 0.0208(18) 0.0147(17) -0.0015(14) -0.0073(15) -0.0090(15)
C2 0.0219(19) 0.0246(19) 0.0148(17) -0.0049(14) -0.0013(15) -0.0099(16)
C3 0.0179(18) 0.0226(19) 0.0199(18) -0.0049(15) 0.0008(15) -0.0084(15)
C4 0.0164(18) 0.0175(17) 0.0231(19) -0.0032(14) -0.0066(15) -0.0039(14)
C5 0.0166(17) 0.0131(16) 0.0170(17) -0.0033(13) -0.0061(14) -0.0033(13)
C6 0.0170(17) 0.0144(16) 0.0185(18) -0.0021(13) -0.0084(14) -0.0028(14)
C7 0.0163(18) 0.0225(19) 0.0240(19) -0.0037(15) -0.0081(16) -0.0019(15)
C8 0.031(2) 0.0199(19) 0.026(2) -0.0022(15) -0.0205(17) -0.0015(16)
C9 0.030(2) 0.0200(18) 0.0155(17) -0.0009(14) -0.0119(16) -0.0054(16)
C10 0.0202(19) 0.0201(18) 0.0165(17) -0.0011(14) -0.0059(15) -0.0050(15)
C11 0.0129(16) 0.0158(16) 0.0107(15) -0.0024(13) -0.0040(13) -0.0026(13)
C12 0.025(2) 0.0182(17) 0.0172(18) 0.0016(14) -0.0107(15) -0.0095(15)
C13 0.035(2) 0.024(2) 0.0197(19) -0.0007(15) -0.0157(17) -0.0126(17)
C14 0.032(2) 0.0220(19) 0.0103(16) 0.0029(14) -0.0104(15) -0.0083(16)
C15 0.0245(19) 0.0178(17) 0.0135(17) 0.0015(14) -0.0027(15) -0.0096(15)
C16 0.0134(17) 0.0212(18) 0.0128(16) -0.0042(14) -0.0023(13) -0.0055(14)
C17 0.048(3) 0.036(3) 0.058(3) -0.013(2) -0.012(3) -0.014(2)
Cl1 0.0751(11) 0.0536(9) 0.0537(9) -0.0127(7) -0.0040(8) -0.0267(8)
Cl2 0.0497(9) 0.0549(9) 0.166(2) -0.0339(11) -0.0532(12) -0.0034(7)

loop_
_atom_type_symbol
_atom_type_description
_atom_type_scat_dispersion_real
_atom_type_scat_dispersion_imag
_atom_type_scat_source
C C 0.0033 0.0016 'International Tables Vol C Tables 4.2.6.8 and 6.1.1.4'
H H 0.0000 0.0000 'International Tables Vol C Tables 4.2.6.8 and 6.1.1.4'
N N 0.0061 0.0033 'International Tables Vol C Tables 4.2.6.8 and 6.1.1.4'
O O 0.0106 0.0060 'International Tables Vol C Tables 4.2.6.8 and 6.1.1.4'
F F 0.0171 0.0103 'International Tables Vol C Tables 4.2.6.8 and 6.1.1.4'
P P 0.1023 0.0942 'International Tables Vol C Tables 4.2.6.8 and 6.1.1.4'
S S 0.1246 0.1234 'International Tables Vol C Tables 4.2.6.8 and 6.1.1.4'
Ni Ni 0.3393 1.1124 'International Tables Vol C Tables 4.2.6.8 and 6.1.1.4'
Cl Cl 0.1484 0.1585 'International Tables Vol C Tables 4.2.6.8 and 6.1.1.4'

loop_
_geom_angle_atom_site_label_1
_geom_angle_atom_site_label_2
_geom_angle_atom_site_label_3
_geom_angle
_geom_angle_site_symmetry_1
_geom_angle_site_symmetry_3
N3 Ni1 N2 129.76(14) . .
N3 Ni1 N1 130.90(14) . .
N2 Ni1 N1 81.31(12) . .
N3 Ni1 S1 111.90(11) . .
N2 Ni1 S1 97.99(9) . .
N1 Ni1 S1 96.50(9) . .
C11 S1 S1 97.75(12) . 2_566
C11 S1 Ni1 107.50(12) . .
S1 S1 Ni1 104.81(6) 2_566 .
F6 P1 F5 90.20(13) . .
F6 P1 F4 89.98(12) . .
F5 P1 F4 90.68(13) . .
F6 P1 F2 179.76(14) . .
F5 P1 F2 89.93(13) . .
F4 P1 F2 90.22(12) . .
F6 P1 F1 89.95(12) . .
F5 P1 F1 179.22(14) . .
F4 P1 F1 90.09(13) . .
F2 P1 F1 89.92(13) . .
F6 P1 F3 89.82(12) . .
F5 P1 F3 89.73(13) . .
F4 P1 F3 179.55(15) . .
F2 P1 F3 89.98(12) . .
F1 P1 F3 89.50(12) . .
C1 N1 C5 118.5(3) . .
C1 N1 Ni1 126.8(3) . .
C5 N1 Ni1 114.6(2) . .
C10 N2 C6 118.8(3) . .
C10 N2 Ni1 126.2(3) . .
C6 N2 Ni1 114.9(2) . .
O1 N3 Ni1 167.4(3) . .
N1 C1 C2 122.7(3) . .
N1 C1 H1 118.7 . .
C2 C1 H1 118.7 . .
C1 C2 C3 118.9(4) . .
C1 C2 H2 120.6 . .
C3 C2 H2 120.6 . .
C2 C3 C4 119.2(4) . .
C2 C3 H3 120.4 . .
C4 C3 H3 120.4 . .
C3 C4 C5 118.8(3) . .
C3 C4 H4 120.6 . .
C5 C4 H4 120.6 . .
N1 C5 C4 121.9(3) . .
N1 C5 C6 114.6(3) . .
C4 C5 C6 123.4(3) . .
N2 C6 C7 121.5(3) . .
N2 C6 C5 114.5(3) . .
C7 C6 C5 124.1(3) . .
C6 C7 C8 119.1(4) . .
C6 C7 H7 120.4 . .
C8 C7 H7 120.4 . .
C9 C8 C7 119.3(3) . .
C9 C8 H8 120.4 . .
C7 C8 H8 120.4 . .
C10 C9 C8 118.6(3) . .
C10 C9 H9 120.7 . .
C8 C9 H9 120.7 . .
N2 C10 C9 122.7(4) . .
N2 C10 H10 118.6 . .
C9 C10 H10 118.6 . .
C16 C11 C12 121.2(3) . .
C16 C11 S1 117.9(3) . .
C12 C11 S1 120.9(3) . .
C13 C12 C11 118.7(3) . .
C13 C12 H12 120.6 . .
C11 C12 H12 120.6 . .
C14 C13 C12 120.5(4) . .
C14 C13 H13 119.8 . .
C12 C13 H13 119.8 . .
C13 C14 C15 120.5(3) . .
C13 C14 H14 119.8 . .
C15 C14 H14 119.8 . .
C14 C15 C16 119.9(3) . .
C14 C15 H15 120.1 . .
C16 C15 H15 120.1 . .
C11 C16 C15 119.2(3) . .
C11 C16 H16 120.4 . .
C15 C16 H16 120.4 . .
Cl2 C17 Cl1 112.8(3) . .
Cl2 C17 H17A 109.0 . .
Cl1 C17 H17A 109.0 . .
Cl2 C17 H17B 109.0 . .
Cl1 C17 H17B 109.0 . .
H17A C17 H17B 107.8 . .

loop_
_geom_bond_atom_site_label_1
_geom_bond_atom_site_label_2
_geom_bond_distance
_geom_bond_site_symmetry_2
Ni1 N3 1.648(3) .
Ni1 N2 2.000(3) .
Ni1 N1 2.002(3) .
Ni1 S1 2.3071(9) .
S1 C11 1.780(3) .
S1 S1 2.1306(17) 2_566
P1 F6 1.598(2) .
P1 F5 1.601(2) .
P1 F4 1.602(2) .
P1 F2 1.603(2) .
P1 F1 1.602(2) .
P1 F3 1.618(2) .
O1 N3 1.153(4) .
N1 C1 1.346(5) .
N1 C5 1.356(5) .
N2 C10 1.342(5) .
N2 C6 1.352(5) .
C1 C2 1.374(5) .
C1 H1 0.9300 .
C2 C3 1.389(6) .
C2 H2 0.9300 .
C3 C4 1.391(5) .
C3 H3 0.9300 .
C4 C5 1.385(5) .
C4 H4 0.9300 .
C5 C6 1.482(5) .
C6 C7 1.385(5) .
C7 C8 1.393(6) .
C7 H7 0.9300 .
C8 C9 1.379(6) .
C8 H8 0.9300 .
C9 C10 1.383(5) .
C9 H9 0.9300 .
C10 H10 0.9300 .
C11 C16 1.386(5) .
C11 C12 1.397(5) .
C12 C13 1.387(5) .
C12 H12 0.9300 .
C13 C14 1.384(6) .
C13 H13 0.9300 .
C14 C15 1.385(5) .
C14 H14 0.9300 .
C15 C16 1.393(5) .
C15 H15 0.9300 .
C16 H16 0.9300 .
C17 Cl2 1.719(6) .
C17 Cl1 1.771(6) .
C17 H17A 0.9700 .
C17 H17B 0.9700 .
